data_1539660
loop_
_publ_author_name
'Calestani, G.'
'Bacca, G.'
'Andreetti, G.D.'

_publ_section_title
;
 Structural study of zeolite X exchanged with 'f' transition elements.Part
 I. Crystal structure of reference hydrated Na-X
;
_journal_name_full Zeolites
_journal_page_first 54
_journal_page_last 58
_journal_volume 7
_journal_year 1987
_chemical_formula_sum 'Al88.032 Na83.056 O522.56 Si103.968'
_chemical_name_systematic 'Na88 (Al88 Si104 O386) (H2 O)194.54'
_space_group_IT_number 203
_symmetry_space_group_name_Hall '-F 2uv 2vw 3'
_symmetry_space_group_name_H-M 'F d -3 :2'
_cell_angle_alpha 90
_cell_angle_beta 90
_cell_angle_gamma 90
_cell_formula_units_Z 1
_cell_length_a 25.031
_cell_length_b 25.031
_cell_length_c 25.031
_cell_volume 15683.197
_citation_journal_id_ASTM ZEOLD3
_cod_data_source_file Calestani_ZEOLD3_1987_449.cif
_cod_data_source_block Al88.032Na83.056O522.56Si103.968
_cod_original_cell_volume 15683.2
_cod_database_code 1539660

loop_
_symmetry_equiv_pos_as_xyz
x,y,z
-x+1/4,-y+1/4,z
x,-y+1/4,-z+1/4
-x+1/4,y,-z+1/4
z,x,y
-z+1/4,-x+1/4,y
z,-x+1/4,-y+1/4
-z+1/4,x,-y+1/4
y,z,x
y,-z+1/4,-x+1/4
-y+1/4,z,-x+1/4
-y+1/4,-z+1/4,x
-x,-y,-z
x-1/4,y-1/4,-z
-x,y-1/4,z-1/4
x-1/4,-y,z-1/4
-z,-x,-y
z-1/4,x-1/4,-y
-z,x-1/4,y-1/4
z-1/4,-x,y-1/4
-y,-z,-x
-y,z-1/4,x-1/4
y-1/4,-z,x-1/4
y-1/4,z-1/4,-x
x,y+1/2,z+1/2
-x+1/4,-y+3/4,z+1/2
x,-y+3/4,-z+3/4
-x+1/4,y+1/2,-z+3/4
z,x+1/2,y+1/2
-z+1/4,-x+3/4,y+1/2
z,-x+3/4,-y+3/4
-z+1/4,x+1/2,-y+3/4
y,z+1/2,x+1/2
y,-z+3/4,-x+3/4
-y+1/4,z+1/2,-x+3/4
-y+1/4,-z+3/4,x+1/2
-x,-y+1/2,-z+1/2
x-1/4,y+1/4,-z+1/2
-x,y+1/4,z+1/4
x-1/4,-y+1/2,z+1/4
-z,-x+1/2,-y+1/2
z-1/4,x+1/4,-y+1/2
-z,x+1/4,y+1/4
z-1/4,-x+1/2,y+1/4
-y,-z+1/2,-x+1/2
-y,z+1/4,x+1/4
y-1/4,-z+1/2,x+1/4
y-1/4,z+1/4,-x+1/2
x+1/2,y,z+1/2
-x+3/4,-y+1/4,z+1/2
x+1/2,-y+1/4,-z+3/4
-x+3/4,y,-z+3/4
z+1/2,x,y+1/2
-z+3/4,-x+1/4,y+1/2
z+1/2,-x+1/4,-y+3/4
-z+3/4,x,-y+3/4
y+1/2,z,x+1/2
y+1/2,-z+1/4,-x+3/4
-y+3/4,z,-x+3/4
-y+3/4,-z+1/4,x+1/2
-x+1/2,-y,-z+1/2
x+1/4,y-1/4,-z+1/2
-x+1/2,y-1/4,z+1/4
x+1/4,-y,z+1/4
-z+1/2,-x,-y+1/2
z+1/4,x-1/4,-y+1/2
-z+1/2,x-1/4,y+1/4
z+1/4,-x,y+1/4
-y+1/2,-z,-x+1/2
-y+1/2,z-1/4,x+1/4
y+1/4,-z,x+1/4
y+1/4,z-1/4,-x+1/2
x+1/2,y+1/2,z
-x+3/4,-y+3/4,z
x+1/2,-y+3/4,-z+1/4
-x+3/4,y+1/2,-z+1/4
z+1/2,x+1/2,y
-z+3/4,-x+3/4,y
z+1/2,-x+3/4,-y+1/4
-z+3/4,x+1/2,-y+1/4
y+1/2,z+1/2,x
y+1/2,-z+3/4,-x+1/4
-y+3/4,z+1/2,-x+1/4
-y+3/4,-z+3/4,x
-x+1/2,-y+1/2,-z
x+1/4,y+1/4,-z
-x+1/2,y+1/4,z-1/4
x+1/4,-y+1/2,z-1/4
-z+1/2,-x+1/2,-y
z+1/4,x+1/4,-y
-z+1/2,x+1/4,y-1/4
z+1/4,-x+1/2,y-1/4
-y+1/2,-z+1/2,-x
-y+1/2,z+1/4,x-1/4
y+1/4,-z+1/2,x-1/4
y+1/4,z+1/4,-x

loop_
_atom_site_label
_atom_site_type_symbol
_atom_site_fract_x
_atom_site_fract_y
_atom_site_fract_z
_atom_site_occupancy
_atom_site_U_iso_or_equiv
O6 O-2 0.284 0.284 0.284 0.17 0.0
Na2 Na+1 0.0661 0.0661 0.0661 0.625 0.0
Al1 Al+3 0.037 -0.0536 0.1229 0.917 0.0
O2 O-2 -0.0043 -0.0028 0.1438 1 0.0
Na4 Na+1 0.2115 0.0792 -0.1706 0.24 0.0
O3 O-2 0.0725 -0.0323 0.068 1 0.0
O8 O-2 0.251 -0.0073 -0.1104 0.29 0.0
O10 O-2 0.2741 0.0484 -0.1535 0.31 0.0
O1 O-2 0.0007 -0.1105 0.1055 1 0.0
O9 O-2 0.1539 0.152 -0.1894 0.5 0.0
Na3 Na+1 0 0 0 0.563 0.0
Si1 Si+4 0.1249 -0.0528 0.0351 1 0.0
Na1 Na+1 0.2363 0.2363 0.2363 0.969 0.0
O4 O-2 0.0773 -0.0708 0.1759 1 0.0
Si2 Si+4 0.037 -0.0536 0.1229 0.083 0.0
O7 O-2 0.2279 0.0081 -0.153 0.22 0.0
O5 O-2 0.1631 0.1631 0.1631 0.2 0.0
